data_4088279
loop_
_publ_author_name
'Lummiss, Justin A. M.'
'Perras, Fr\'ed\'eric A.'
'McDonald, Robert'
'Bryce, David L.'
'Fogg, Deryn E.'

_publ_section_title
;
 Sterically Driven Olefin Metathesis: The Impact of Alkylidene
 Substitution on Catalyst Activity
;
_journal_issue 5
_journal_name_full Organometallics
_journal_page_first 691
_journal_paper_doi 10.1021/acs.organomet.5b00984
_journal_volume 35
_journal_year 2016
_chemical_formula_moiety 'C37 H68 Cl2 P2 Ru'
_chemical_formula_sum 'C37 H68 Cl2 P2 Ru'
_chemical_formula_weight 746.82
_space_group_crystal_system triclinic
_space_group_IT_number 2
_space_group_name_Hall '-P 1'
_space_group_name_H-M_alt 'P -1'
_atom_sites_solution_hydrogens mixed
_audit_creation_method SHELXL-2014/7
_cell_angle_alpha 100.2045(8)
_cell_angle_beta 98.7088(9)
_cell_angle_gamma 96.6684(9)
_cell_formula_units_Z 2
_cell_length_a 10.2601(2)
_cell_length_b 10.6107(2)
_cell_length_c 18.0710(3)
_cell_measurement_reflns_used 9445
_cell_measurement_temperature 173(2)
_cell_measurement_theta_max 73.58
_cell_measurement_theta_min 2.52
_cell_volume 1893.12(6)
_computing_cell_refinement 'Bruker SAINT'
_computing_data_collection 'Bruker APEX2'
_computing_data_reduction 'Bruker SAINT'
_computing_molecular_graphics 'Bruker SHELXTL'
_computing_publication_material 'Bruker SHELXTL'
_computing_structure_refinement 'SHELXL-2014/7 (Sheldrick, 2014)'
_computing_structure_solution 'SHELXT-2014 (Sheldrick, 2014)'
_diffrn_ambient_temperature 173(2)
_diffrn_measured_fraction_theta_full 0.983
_diffrn_measured_fraction_theta_max 0.972
_diffrn_measurement_device_type 'Bruker APEX-II CCD'
_diffrn_measurement_method '\f and \w scans'
_diffrn_radiation_type CuK\a
_diffrn_radiation_wavelength 1.54178
_diffrn_reflns_av_R_equivalents 0.0520
_diffrn_reflns_av_unetI/netI 0.0239
_diffrn_reflns_Laue_measured_fraction_full 0.983
_diffrn_reflns_Laue_measured_fraction_max 0.972
_diffrn_reflns_limit_h_max 12
_diffrn_reflns_limit_h_min -12
_diffrn_reflns_limit_k_max 13
_diffrn_reflns_limit_k_min -13
_diffrn_reflns_limit_l_max 22
_diffrn_reflns_limit_l_min -22
_diffrn_reflns_number 111299
_diffrn_reflns_point_group_measured_fraction_full 0.983
_diffrn_reflns_point_group_measured_fraction_max 0.972
_diffrn_reflns_theta_full 67.679
_diffrn_reflns_theta_max 73.987
_diffrn_reflns_theta_min 2.524
_exptl_absorpt_coefficient_mu 5.611
_exptl_absorpt_correction_T_max 0.7879
_exptl_absorpt_correction_T_min 0.5541
_exptl_absorpt_correction_type multi-scan
_exptl_absorpt_process_details 'TWINABS (Sheldrick, 2008)'
_exptl_crystal_colour orange
_exptl_crystal_density_diffrn 1.310
_exptl_crystal_description prism
_exptl_crystal_F_000 796
_exptl_crystal_size_max 0.210
_exptl_crystal_size_mid 0.100
_exptl_crystal_size_min 0.060
_refine_diff_density_max 0.502
_refine_diff_density_min -0.361
_refine_diff_density_rms 0.058
_refine_ls_extinction_method none
_refine_ls_goodness_of_fit_ref 1.030
_refine_ls_hydrogen_treatment mixed
_refine_ls_matrix_type full
_refine_ls_number_parameters 388
_refine_ls_number_reflns 7330
_refine_ls_number_restraints 0
_refine_ls_restrained_S_all 1.030
_refine_ls_R_factor_all 0.0273
_refine_ls_R_factor_gt 0.0246
_refine_ls_shift/su_max 0.001
_refine_ls_shift/su_mean 0.000
_refine_ls_structure_factor_coef Fsqd
_refine_ls_weighting_details 'w=1/[\s^2^(Fo^2^)+(0.0346P)^2^+0.8712P] where P=(Fo^2^+2Fc^2^)/3'
_refine_ls_weighting_scheme calc
_refine_ls_wR_factor_gt 0.0624
_refine_ls_wR_factor_ref 0.0646
_reflns_Friedel_coverage 0.000
_reflns_number_gt 6909
_reflns_number_total 7330
_reflns_threshold_expression 'I > 2\s(I)'
_cod_data_source_file om5b00984_si_002.cif
_cod_data_source_block ott1502
_cod_original_cell_volume 1893.11(6)
_cod_database_code 4088279
_shelx_shelxl_version_number 2014/7
_shelx_space_group_comment
; 
The symmetry employed for this shelxl refinement is uniquely defined 
by the following loop, which should always be used as a source of 
symmetry information in preference to the above space-group names. 
They are only intended as comments. 
;
_shelx_estimated_absorpt_t_min 0.385
_shelx_estimated_absorpt_t_max 0.729

loop_
_space_group_symop_operation_xyz
'x, y, z'
'-x, -y, -z'

loop_
_atom_site_label
_atom_site_type_symbol
_atom_site_fract_x
_atom_site_fract_y
_atom_site_fract_z
_atom_site_U_iso_or_equiv
_atom_site_adp_type
_atom_site_occupancy
_atom_site_site_symmetry_order
_atom_site_calc_flag
_atom_site_refinement_flags_posn
_atom_site_refinement_flags_adp
Ru Ru 0.31400(2) 0.22920(2) 0.23350(2) 0.01907(5) Uani 1 1 d . .
Cl1 Cl 0.33201(5) 0.44289(4) 0.30661(3) 0.02908(11) Uani 1 1 d . .
Cl2 Cl 0.31097(6) 0.01775(5) 0.16102(3) 0.03407(12) Uani 1 1 d . .
P1 P 0.35040(5) 0.14401(5) 0.34835(3) 0.01958(10) Uani 1 1 d . .
P2 P 0.35674(5) 0.32259(5) 0.12567(3) 0.02023(10) Uani 1 1 d . .
C1 C 0.1341(2) 0.2106(2) 0.21850(13) 0.0306(4) Uani 1 1 d . .
H1A H 0.081(3) 0.278(3) 0.2415(16) 0.045(8) Uiso 1 1 d . .
H1B H 0.077(3) 0.130(3) 0.1852(18) 0.057(9) Uiso 1 1 d . .
C11 C 0.32453(19) 0.25519(18) 0.43476(10) 0.0217(4) Uani 1 1 d . .
H11 H 0.3791 0.3396 0.4347 0.026 Uiso 1 1 calc R U
C12 C 0.1817(2) 0.2850(2) 0.43197(12) 0.0307(5) Uani 1 1 d . .
H12A H 0.1491 0.3067 0.3820 0.037 Uiso 1 1 calc R U
H12B H 0.1227 0.2078 0.4376 0.037 Uiso 1 1 calc R U
C13 C 0.1774(3) 0.3985(3) 0.49611(13) 0.0396(6) Uani 1 1 d . .
H13A H 0.2312 0.4771 0.4882 0.048 Uiso 1 1 calc R U
H13B H 0.0843 0.4155 0.4948 0.048 Uiso 1 1 calc R U
C14 C 0.2312(3) 0.3702(3) 0.57392(13) 0.0409(6) Uani 1 1 d . .
H14A H 0.2333 0.4476 0.6140 0.049 Uiso 1 1 calc R U
H14B H 0.1708 0.2983 0.5845 0.049 Uiso 1 1 calc R U
C15 C 0.3703(3) 0.3338(3) 0.57699(13) 0.0387(5) Uani 1 1 d . .
H15A H 0.3989 0.3086 0.6264 0.046 Uiso 1 1 calc R U
H15B H 0.4332 0.4100 0.5738 0.046 Uiso 1 1 calc R U
C16 C 0.3754(2) 0.2223(2) 0.51195(12) 0.0332(5) Uani 1 1 d . .
H16A H 0.3200 0.1433 0.5182 0.040 Uiso 1 1 calc R U
H16B H 0.4683 0.2044 0.5138 0.040 Uiso 1 1 calc R U
C21 C 0.52957(19) 0.12715(19) 0.37033(11) 0.0231(4) Uani 1 1 d . .
H21 H 0.5453 0.1003 0.4209 0.028 Uiso 1 1 calc R U
C22 C 0.6187(2) 0.2576(2) 0.37800(13) 0.0283(4) Uani 1 1 d . .
H22A H 0.6025 0.2886 0.3293 0.034 Uiso 1 1 calc R U
H22B H 0.5951 0.3224 0.4184 0.034 Uiso 1 1 calc R U
C23 C 0.7663(2) 0.2449(2) 0.39785(14) 0.0351(5) Uani 1 1 d . .
H23A H 0.8211 0.3286 0.3989 0.042 Uiso 1 1 calc R U
H23B H 0.7846 0.2244 0.4494 0.042 Uiso 1 1 calc R U
C24 C 0.8059(2) 0.1396(2) 0.34027(14) 0.0359(5) Uani 1 1 d . .
H24A H 0.9002 0.1302 0.3567 0.043 Uiso 1 1 calc R U
H24B H 0.7976 0.1649 0.2898 0.043 Uiso 1 1 calc R U
C25 C 0.7179(2) 0.0104(2) 0.33322(14) 0.0344(5) Uani 1 1 d . .
H25A H 0.7323 -0.0188 0.3825 0.041 Uiso 1 1 calc R U
H25B H 0.7430 -0.0554 0.2939 0.041 Uiso 1 1 calc R U
C26 C 0.5711(2) 0.0230(2) 0.31130(13) 0.0295(4) Uani 1 1 d . .
H26A H 0.5157 -0.0612 0.3082 0.035 Uiso 1 1 calc R U
H26B H 0.5556 0.0464 0.2603 0.035 Uiso 1 1 calc R U
C31 C 0.26330(19) -0.02208(18) 0.34073(11) 0.0229(4) Uani 1 1 d . .
H31 H 0.2794 -0.0723 0.2915 0.027 Uiso 1 1 calc R U
C32 C 0.1117(2) -0.0315(2) 0.33241(14) 0.0307(5) Uani 1 1 d . .
H32A H 0.0782 0.0167 0.2931 0.037 Uiso 1 1 calc R U
H32B H 0.0881 0.0085 0.3815 0.037 Uiso 1 1 calc R U
C33 C 0.0457(2) -0.1730(2) 0.30952(16) 0.0398(5) Uani 1 1 d . .
H33A H 0.0611 -0.2100 0.2579 0.048 Uiso 1 1 calc R U
H33B H -0.0517 -0.1772 0.3076 0.048 Uiso 1 1 calc R U
C34 C 0.1014(2) -0.2532(2) 0.36617(17) 0.0423(6) Uani 1 1 d . .
H34A H 0.0732 -0.2252 0.4158 0.051 Uiso 1 1 calc R U
H34B H 0.0640 -0.3456 0.3469 0.051 Uiso 1 1 calc R U
C35 C 0.2527(2) -0.2388(2) 0.37809(15) 0.0376(5) Uani 1 1 d . .
H35A H 0.2808 -0.2776 0.3301 0.045 Uiso 1 1 calc R U
H35B H 0.2852 -0.2860 0.4181 0.045 Uiso 1 1 calc R U
C36 C 0.3149(2) -0.0968(2) 0.40180(13) 0.0303(4) Uani 1 1 d . .
H36A H 0.4132 -0.0898 0.4081 0.036 Uiso 1 1 calc R U
H36B H 0.2918 -0.0589 0.4514 0.036 Uiso 1 1 calc R U
C41 C 0.28620(19) 0.47433(18) 0.12108(11) 0.0227(4) Uani 1 1 d . .
H41 H 0.3173 0.5297 0.1731 0.027 Uiso 1 1 calc R U
C42 C 0.1348(2) 0.4599(2) 0.10957(17) 0.0419(6) Uani 1 1 d . .
H42A H 0.1017 0.4060 0.1442 0.050 Uiso 1 1 calc R U
H42B H 0.0966 0.4160 0.0563 0.050 Uiso 1 1 calc R U
C43 C 0.0904(3) 0.5930(3) 0.12604(18) 0.0494(7) Uani 1 1 d . .
H43A H -0.0082 0.5827 0.1165 0.059 Uiso 1 1 calc R U
H43B H 0.1222 0.6330 0.1806 0.059 Uiso 1 1 calc R U
C44 C 0.1435(2) 0.6816(2) 0.07696(15) 0.0366(5) Uani 1 1 d . .
H44A H 0.1201 0.7691 0.0929 0.044 Uiso 1 1 calc R U
H44B H 0.1010 0.6485 0.0230 0.044 Uiso 1 1 calc R U
C45 C 0.2937(2) 0.6904(2) 0.08382(18) 0.0429(6) Uani 1 1 d . .
H45A H 0.3368 0.7347 0.1362 0.051 Uiso 1 1 calc R U
H45B H 0.3244 0.7425 0.0477 0.051 Uiso 1 1 calc R U
C46 C 0.3353(2) 0.5556(2) 0.06649(15) 0.0363(5) Uani 1 1 d . .
H46A H 0.2967 0.5129 0.0131 0.044 Uiso 1 1 calc R U
H46B H 0.4336 0.5636 0.0724 0.044 Uiso 1 1 calc R U
C51 C 0.53868(19) 0.37496(19) 0.13505(11) 0.0236(4) Uani 1 1 d . .
H51 H 0.5537 0.4046 0.0871 0.028 Uiso 1 1 calc R U
C52 C 0.5936(2) 0.4894(2) 0.20204(13) 0.0305(5) Uani 1 1 d . .
H52A H 0.5450 0.5632 0.1956 0.037 Uiso 1 1 calc R U
H52B H 0.5786 0.4638 0.2505 0.037 Uiso 1 1 calc R U
C53 C 0.7425(2) 0.5313(2) 0.20601(14) 0.0338(5) Uani 1 1 d . .
H53A H 0.7568 0.5630 0.1591 0.041 Uiso 1 1 calc R U
H53B H 0.7757 0.6033 0.2502 0.041 Uiso 1 1 calc R U
C54 C 0.8206(2) 0.4190(2) 0.21391(13) 0.0338(5) Uani 1 1 d . .
H54A H 0.9160 0.4474 0.2141 0.041 Uiso 1 1 calc R U
H54B H 0.8129 0.3923 0.2631 0.041 Uiso 1 1 calc R U
C55 C 0.7679(2) 0.3042(2) 0.14835(14) 0.0357(5) Uani 1 1 d . .
H55A H 0.8160 0.2308 0.1564 0.043 Uiso 1 1 calc R U
H55B H 0.7853 0.3281 0.0999 0.043 Uiso 1 1 calc R U
C56 C 0.6178(2) 0.2618(2) 0.14209(13) 0.0300(4) Uani 1 1 d . .
H56A H 0.6016 0.2275 0.1879 0.036 Uiso 1 1 calc R U
H56B H 0.5861 0.1914 0.0968 0.036 Uiso 1 1 calc R U
C61 C 0.3119(2) 0.20734(19) 0.03266(11) 0.0242(4) Uani 1 1 d . .
H61 H 0.3533 0.1289 0.0408 0.029 Uiso 1 1 calc R U
C62 C 0.1632(3) 0.1608(3) 0.01040(14) 0.0485(7) Uani 1 1 d . .
H62A H 0.1167 0.2330 -0.0021 0.058 Uiso 1 1 calc R U
H62B H 0.1290 0.1322 0.0540 0.058 Uiso 1 1 calc R U
C63 C 0.1338(3) 0.0488(3) -0.05835(15) 0.0616(9) Uani 1 1 d . .
H63A H 0.1746 -0.0258 -0.0444 0.074 Uiso 1 1 calc R U
H63B H 0.0363 0.0216 -0.0727 0.074 Uiso 1 1 calc R U
C64 C 0.1881(3) 0.0869(3) -0.12604(13) 0.0450(6) Uani 1 1 d . .
H64A H 0.1729 0.0108 -0.1685 0.054 Uiso 1 1 calc R U
H64B H 0.1400 0.1546 -0.1438 0.054 Uiso 1 1 calc R U
C65 C 0.3358(3) 0.1373(3) -0.10469(14) 0.0471(6) Uani 1 1 d . .
H65A H 0.3674 0.1679 -0.1485 0.057 Uiso 1 1 calc R U
H65B H 0.3850 0.0661 -0.0933 0.057 Uiso 1 1 calc R U
C66 C 0.3653(3) 0.2488(2) -0.03490(12) 0.0379(5) Uani 1 1 d . .
H66A H 0.4628 0.2767 -0.0207 0.045 Uiso 1 1 calc R U
H66B H 0.3235 0.3234 -0.0479 0.045 Uiso 1 1 calc R U

loop_
_atom_site_aniso_label
_atom_site_aniso_U_11
_atom_site_aniso_U_22
_atom_site_aniso_U_33
_atom_site_aniso_U_23
_atom_site_aniso_U_13
_atom_site_aniso_U_12
Ru 0.02222(8) 0.01731(7) 0.01719(7) 0.00293(5) 0.00218(6) 0.00340(5)
Cl1 0.0436(3) 0.0192(2) 0.0233(2) 0.00182(17) 0.0047(2) 0.00527(18)
Cl2 0.0579(3) 0.0196(2) 0.0239(2) 0.00180(18) 0.0076(2) 0.0063(2)
P1 0.0202(2) 0.0202(2) 0.0190(2) 0.00430(17) 0.00295(17) 0.00565(16)
P2 0.0220(2) 0.0192(2) 0.0190(2) 0.00371(17) 0.00250(17) 0.00237(17)
C1 0.0292(10) 0.0361(12) 0.0264(10) 0.0102(9) 0.0015(9) 0.0021(9)
C11 0.0221(9) 0.0233(9) 0.0193(9) 0.0028(7) 0.0023(7) 0.0053(7)
C12 0.0255(10) 0.0388(12) 0.0249(10) -0.0037(9) 0.0033(8) 0.0104(8)
C13 0.0395(13) 0.0431(14) 0.0337(12) -0.0070(10) 0.0050(10) 0.0201(10)
C14 0.0497(15) 0.0436(14) 0.0267(11) -0.0064(10) 0.0127(10) 0.0082(11)
C15 0.0457(14) 0.0443(14) 0.0217(10) -0.0002(10) -0.0011(9) 0.0080(10)
C16 0.0429(13) 0.0380(12) 0.0210(10) 0.0076(9) 0.0045(9) 0.0147(10)
C21 0.0203(9) 0.0270(10) 0.0244(9) 0.0071(8) 0.0058(8) 0.0069(7)
C22 0.0234(10) 0.0289(11) 0.0321(11) 0.0044(9) 0.0048(8) 0.0044(8)
C23 0.0220(10) 0.0418(13) 0.0395(12) 0.0038(10) 0.0040(9) 0.0047(9)
C24 0.0234(11) 0.0460(14) 0.0417(13) 0.0094(11) 0.0099(10) 0.0121(9)
C25 0.0313(12) 0.0390(12) 0.0393(12) 0.0110(10) 0.0120(10) 0.0182(9)
C26 0.0277(11) 0.0280(11) 0.0341(11) 0.0035(9) 0.0083(9) 0.0100(8)
C31 0.0248(10) 0.0207(9) 0.0235(9) 0.0050(7) 0.0029(7) 0.0056(7)
C32 0.0258(10) 0.0262(11) 0.0404(12) 0.0095(9) 0.0035(9) 0.0040(8)
C33 0.0328(11) 0.0308(12) 0.0508(14) 0.0081(10) -0.0032(11) -0.0021(10)
C34 0.0404(13) 0.0267(12) 0.0585(16) 0.0133(11) 0.0042(12) -0.0024(9)
C35 0.0420(13) 0.0255(11) 0.0481(14) 0.0144(10) 0.0060(11) 0.0079(9)
C36 0.0308(11) 0.0268(11) 0.0347(11) 0.0143(9) 0.0001(9) 0.0041(8)
C41 0.0247(10) 0.0211(9) 0.0226(9) 0.0043(7) 0.0034(7) 0.0055(7)
C42 0.0263(11) 0.0406(14) 0.0673(17) 0.0284(13) 0.0104(11) 0.0092(9)
C43 0.0412(14) 0.0549(17) 0.0684(19) 0.0288(14) 0.0256(13) 0.0277(12)
C44 0.0328(12) 0.0278(11) 0.0490(14) 0.0096(10) 0.0004(10) 0.0096(9)
C45 0.0334(12) 0.0244(11) 0.0748(18) 0.0203(12) 0.0083(12) 0.0053(9)
C46 0.0379(12) 0.0300(11) 0.0527(14) 0.0231(10) 0.0208(11) 0.0133(9)
C51 0.0233(9) 0.0231(10) 0.0238(9) 0.0047(8) 0.0019(8) 0.0036(7)
C52 0.0256(10) 0.0256(11) 0.0362(12) -0.0003(9) 0.0014(9) 0.0013(8)
C53 0.0271(11) 0.0335(12) 0.0381(12) 0.0074(10) 0.0013(9) -0.0015(8)
C54 0.0225(10) 0.0456(13) 0.0345(11) 0.0140(10) 0.0024(9) 0.0040(9)
C55 0.0309(12) 0.0430(13) 0.0356(12) 0.0080(10) 0.0070(10) 0.0133(10)
C56 0.0282(11) 0.0290(11) 0.0332(11) 0.0065(9) 0.0031(9) 0.0080(8)
C61 0.0290(10) 0.0238(9) 0.0188(9) 0.0034(7) 0.0042(8) 0.0012(8)
C62 0.0356(13) 0.0694(19) 0.0266(12) -0.0125(12) 0.0071(10) -0.0171(12)
C63 0.070(2) 0.066(2) 0.0300(13) -0.0152(13) 0.0137(13) -0.0381(16)
C64 0.0577(16) 0.0457(15) 0.0218(11) -0.0070(10) 0.0057(10) -0.0092(12)
C65 0.0588(17) 0.0514(16) 0.0280(12) -0.0023(11) 0.0172(11) -0.0017(12)
C66 0.0473(14) 0.0396(13) 0.0223(10) 0.0033(9) 0.0087(10) -0.0108(10)

loop_
_atom_type_symbol
_atom_type_description
_atom_type_scat_dispersion_real
_atom_type_scat_dispersion_imag
_atom_type_scat_source
C C 0.0181 0.0091 'International Tables Vol C Tables 4.2.6.8 and 6.1.1.4'
H H 0.0000 0.0000 'International Tables Vol C Tables 4.2.6.8 and 6.1.1.4'
P P 0.2955 0.4335 'International Tables Vol C Tables 4.2.6.8 and 6.1.1.4'
Cl Cl 0.3639 0.7018 'International Tables Vol C Tables 4.2.6.8 and 6.1.1.4'
Ru Ru 0.0552 3.2960 'International Tables Vol C Tables 4.2.6.8 and 6.1.1.4'

loop_
_geom_angle_atom_site_label_1
_geom_angle_atom_site_label_2
_geom_angle_atom_site_label_3
_geom_angle
C1 Ru Cl2 91.96(8)
C1 Ru Cl1 91.65(8)
Cl2 Ru Cl1 176.37(2)
C1 Ru P1 98.41(7)
Cl2 Ru P1 89.091(17)
Cl1 Ru P1 90.724(17)
C1 Ru P2 100.59(7)
Cl2 Ru P2 90.332(17)
Cl1 Ru P2 88.661(17)
P1 Ru P2 160.996(16)
C31 P1 C11 111.61(9)
C31 P1 C21 103.66(9)
C11 P1 C21 103.22(9)
C31 P1 Ru 114.84(6)
C11 P1 Ru 113.91(6)
C21 P1 Ru 108.32(7)
C41 P2 C61 111.23(9)
C41 P2 C51 102.96(9)
C61 P2 C51 104.09(9)
C41 P2 Ru 113.84(7)
C61 P2 Ru 114.10(6)
C51 P2 Ru 109.53(7)
Ru C1 H1A 124.5(16)
Ru C1 H1B 121.6(18)
H1A C1 H1B 114(2)
C16 C11 C12 109.81(17)
C16 C11 P1 116.89(14)
C12 C11 P1 114.14(13)
C13 C12 C11 109.96(17)
C14 C13 C12 111.1(2)
C15 C14 C13 111.5(2)
C14 C15 C16 111.54(19)
C15 C16 C11 110.69(18)
C22 C21 C26 110.02(17)
C22 C21 P1 111.01(13)
C26 C21 P1 113.01(14)
C23 C22 C21 111.25(18)
C24 C23 C22 111.61(19)
C23 C24 C25 111.02(19)
C24 C25 C26 110.79(18)
C25 C26 C21 110.86(18)
C32 C31 C36 109.31(17)
C32 C31 P1 114.08(14)
C36 C31 P1 116.81(14)
C31 C32 C33 110.70(18)
C32 C33 C34 111.28(19)
C35 C34 C33 111.8(2)
C34 C35 C36 111.25(19)
C35 C36 C31 109.78(17)
C42 C41 C46 109.02(18)
C42 C41 P2 114.94(15)
C46 C41 P2 116.94(14)
C41 C42 C43 109.9(2)
C44 C43 C42 111.9(2)
C43 C44 C45 111.3(2)
C44 C45 C46 111.1(2)
C41 C46 C45 109.60(19)
C56 C51 C52 110.03(16)
C56 C51 P2 111.45(14)
C52 C51 P2 113.04(14)
C53 C52 C51 111.07(18)
C54 C53 C52 111.02(19)
C55 C54 C53 110.74(18)
C54 C55 C56 111.68(19)
C55 C56 C51 111.58(18)
C62 C61 C66 109.64(18)
C62 C61 P2 112.74(15)
C66 C61 P2 117.04(14)
C61 C62 C63 110.7(2)
C64 C63 C62 111.4(2)
C65 C64 C63 110.9(2)
C64 C65 C66 111.3(2)
C61 C66 C65 110.93(19)

loop_
_geom_bond_atom_site_label_1
_geom_bond_atom_site_label_2
_geom_bond_distance
Ru C1 1.806(2)
Ru Cl2 2.3835(5)
Ru Cl1 2.3849(5)
Ru P1 2.4026(5)
Ru P2 2.4112(5)
P1 C31 1.853(2)
P1 C11 1.8563(19)
P1 C21 1.8573(19)
P2 C41 1.8500(19)
P2 C61 1.8545(19)
P2 C51 1.858(2)
C1 H1A 1.01(3)
C1 H1B 1.01(3)
C11 C16 1.528(3)
C11 C12 1.530(3)
C12 C13 1.526(3)
C13 C14 1.525(3)
C14 C15 1.516(3)
C15 C16 1.525(3)
C21 C22 1.539(3)
C21 C26 1.540(3)
C22 C23 1.530(3)
C23 C24 1.523(3)
C24 C25 1.525(3)
C25 C26 1.526(3)
C31 C32 1.529(3)
C31 C36 1.535(3)
C32 C33 1.530(3)
C33 C34 1.531(3)
C34 C35 1.521(3)
C35 C36 1.525(3)
C41 C42 1.522(3)
C41 C46 1.524(3)
C42 C43 1.527(3)
C43 C44 1.514(4)
C44 C45 1.518(3)
C45 C46 1.532(3)
C51 C56 1.538(3)
C51 C52 1.540(3)
C52 C53 1.528(3)
C53 C54 1.527(3)
C54 C55 1.523(3)
C55 C56 1.534(3)
C61 C62 1.518(3)
C61 C66 1.523(3)
C62 C63 1.525(3)
C63 C64 1.516(4)
C64 C65 1.514(4)
C65 C66 1.535(3)

loop_
_geom_torsion_atom_site_label_1
_geom_torsion_atom_site_label_2
_geom_torsion_atom_site_label_3
_geom_torsion_atom_site_label_4
_geom_torsion
C1 Ru P1 C31 56.09(11)
Cl2 Ru P1 C31 -35.77(7)
Cl1 Ru P1 C31 147.86(7)
P2 Ru P1 C31 -124.15(8)
C1 Ru P1 C11 -74.39(10)
Cl2 Ru P1 C11 -166.24(7)
Cl1 Ru P1 C11 17.39(7)
P2 Ru P1 C11 105.38(8)
C1 Ru P1 C21 171.39(10)
Cl2 Ru P1 C21 79.54(7)
Cl1 Ru P1 C21 -96.83(7)
P2 Ru P1 C21 -8.84(9)
C1 Ru P2 C41 56.94(11)
Cl2 Ru P2 C41 149.00(7)
Cl1 Ru P2 C41 -34.49(7)
P1 Ru P2 C41 -122.83(8)
C1 Ru P2 C61 -72.22(11)
Cl2 Ru P2 C61 19.84(8)
Cl1 Ru P2 C61 -163.65(7)
P1 Ru P2 C61 108.02(9)
C1 Ru P2 C51 171.58(10)
Cl2 Ru P2 C51 -96.36(7)
Cl1 Ru P2 C51 80.15(7)
P1 Ru P2 C51 -8.19(9)
C31 P1 C11 C16 61.35(18)
C21 P1 C11 C16 -49.38(18)
Ru P1 C11 C16 -166.59(14)
C31 P1 C11 C12 -68.72(17)
C21 P1 C11 C12 -179.45(15)
Ru P1 C11 C12 63.33(16)
C16 C11 C12 C13 59.1(2)
P1 C11 C12 C13 -167.44(16)
C11 C12 C13 C14 -57.5(3)
C12 C13 C14 C15 55.0(3)
C13 C14 C15 C16 -54.0(3)
C14 C15 C16 C11 55.8(3)
C12 C11 C16 C15 -58.3(2)
P1 C11 C16 C15 169.65(16)
C31 P1 C21 C22 179.42(14)
C11 P1 C21 C22 -64.07(16)
Ru P1 C21 C22 57.02(15)
C31 P1 C21 C26 55.27(16)
C11 P1 C21 C26 171.78(15)
Ru P1 C21 C26 -67.13(15)
C26 C21 C22 C23 -55.4(2)
P1 C21 C22 C23 178.76(15)
C21 C22 C23 C24 55.1(3)
C22 C23 C24 C25 -55.4(3)
C23 C24 C25 C26 56.7(3)
C24 C25 C26 C21 -57.8(2)
C22 C21 C26 C25 56.9(2)
P1 C21 C26 C25 -178.38(15)
C11 P1 C31 C32 62.38(17)
C21 P1 C31 C32 172.83(15)
Ru P1 C31 C32 -69.21(16)
C11 P1 C31 C36 -66.80(17)
C21 P1 C31 C36 43.65(18)
Ru P1 C31 C36 161.62(13)
C36 C31 C32 C33 -59.3(2)
P1 C31 C32 C33 167.90(17)
C31 C32 C33 C34 55.5(3)
C32 C33 C34 C35 -52.9(3)
C33 C34 C35 C36 54.4(3)
C34 C35 C36 C31 -58.1(3)
C32 C31 C36 C35 60.3(2)
P1 C31 C36 C35 -168.30(16)
C61 P2 C41 C42 66.46(19)
C51 P2 C41 C42 177.39(17)
Ru P2 C41 C42 -64.14(18)
C61 P2 C41 C46 -63.29(19)
C51 P2 C41 C46 47.65(18)
Ru P2 C41 C46 166.12(15)
C46 C41 C42 C43 -60.2(3)
P2 C41 C42 C43 166.25(18)
C41 C42 C43 C44 56.8(3)
C42 C43 C44 C45 -53.5(3)
C43 C44 C45 C46 54.1(3)
C42 C41 C46 C45 61.1(3)
P2 C41 C46 C45 -166.46(16)
C44 C45 C46 C41 -58.2(3)
C41 P2 C51 C56 178.43(14)
C61 P2 C51 C56 -65.41(16)
Ru P2 C51 C56 56.98(15)
C41 P2 C51 C52 53.89(16)
C61 P2 C51 C52 170.05(15)
Ru P2 C51 C52 -67.56(15)
C56 C51 C52 C53 56.3(2)
P2 C51 C52 C53 -178.40(15)
C51 C52 C53 C54 -57.7(3)
C52 C53 C54 C55 56.7(3)
C53 C54 C55 C56 -55.3(3)
C54 C55 C56 C51 55.0(2)
C52 C51 C56 C55 -54.8(2)
P2 C51 C56 C55 178.94(15)
C41 P2 C61 C62 -64.9(2)
C51 P2 C61 C62 -175.13(18)
Ru P2 C61 C62 65.54(19)
C41 P2 C61 C66 63.62(19)
C51 P2 C61 C66 -46.59(19)
Ru P2 C61 C66 -165.92(15)
C66 C61 C62 C63 58.0(3)
P2 C61 C62 C63 -169.7(2)
C61 C62 C63 C64 -57.5(4)
C62 C63 C64 C65 55.4(4)
C63 C64 C65 C66 -54.6(3)
C62 C61 C66 C65 -57.5(3)
P2 C61 C66 C65 172.53(18)
C64 C65 C66 C61 56.2(3)
